data_2216365
loop_
_publ_author_name
'Quan-Bin Liao'
'Ming-Guo Liu'
'Chun-Lin Ni'

_publ_section_title
;
 Bis[1-(3,5-dibromobenzyl)pyridinium]
 bis(1,2-dicyanoethene-1,2-dithiolato-\k^2^<i>S</i>,<i>S</i>')nickelate(II)
;
_journal_coeditor_code CI2505
_journal_issue 12
_journal_name_full 'Acta Crystallographica Section E'
_journal_page_first m3003
_journal_page_last m3003
_journal_paper_doi 10.1107/S1600536807056620
_journal_volume 63
_journal_year 2007
_chemical_formula_iupac '(C12 H10 Br2 N)2 [Ni (C4 N2 S2)2]'
_chemical_formula_moiety '2C12 H10 Br2 N + , C8 N4 Ni S4 2-'
_chemical_formula_sum 'C32 H20 Br4 N6 Ni S4'
_chemical_formula_weight 995.13
_chemical_name_systematic
;
Bis[1-(3,5-dibromobenzyl)pyridinium]
bis(1,2-dicyanoethene-1,2-dithiolato-\k^2^<i>S</i>,<i>S</i>')nickelate(II)
;
_space_group_IT_number 2
_symmetry_cell_setting triclinic
_symmetry_space_group_name_Hall '-P 1'
_symmetry_space_group_name_H-M 'P -1'
_atom_sites_solution_hydrogens geom
_atom_sites_solution_primary direct
_atom_sites_solution_secondary difmap
_audit_creation_method SHELXL2000
_cell_angle_alpha 77.701(5)
_cell_angle_beta 78.427(6)
_cell_angle_gamma 84.221(5)
_cell_formula_units_Z 1
_cell_length_a 8.843(3)
_cell_length_b 9.415(3)
_cell_length_c 10.861(4)
_cell_measurement_reflns_used 904
_cell_measurement_temperature 291(2)
_cell_measurement_theta_max 27.92
_cell_measurement_theta_min 2.65
_cell_volume 863.9(5)
_computing_cell_refinement 'SAINT (Bruker, 2001)'
_computing_data_collection 'SMART (Bruker, 2001)'
_computing_data_reduction 'SAINT (Bruker, 2001)'
_computing_molecular_graphics 'SHELXTL (Bruker, 2000)'
_computing_publication_material 'SHELXTL (Bruker, 2000)'
_computing_structure_refinement 'SHELXTL (Bruker, 2000)'
_computing_structure_solution 'SHELXTL (Bruker, 2000)'
_diffrn_ambient_temperature 291(2)
_diffrn_measured_fraction_theta_full 0.982
_diffrn_measured_fraction_theta_max 0.982
_diffrn_measurement_device_type 'Bruker SMART APEX CCD'
_diffrn_measurement_method '\f and \w scans'
_diffrn_radiation_monochromator graphite
_diffrn_radiation_source 'fine-focus sealed tube'
_diffrn_radiation_type MoK\a
_diffrn_radiation_wavelength 0.71073
_diffrn_reflns_av_R_equivalents 0.0332
_diffrn_reflns_av_sigmaI/netI 0.0730
_diffrn_reflns_limit_h_max 10
_diffrn_reflns_limit_h_min -5
_diffrn_reflns_limit_k_max 11
_diffrn_reflns_limit_k_min -11
_diffrn_reflns_limit_l_max 13
_diffrn_reflns_limit_l_min -13
_diffrn_reflns_number 4584
_diffrn_reflns_theta_full 25.99
_diffrn_reflns_theta_max 25.99
_diffrn_reflns_theta_min 2.22
_diffrn_standards_number 0
_exptl_absorpt_coefficient_mu 5.463
_exptl_absorpt_correction_T_max 0.323
_exptl_absorpt_correction_T_min 0.165
_exptl_absorpt_correction_type multi-scan
_exptl_absorpt_process_details '(SADABS; Sheldrick, 2004)'
_exptl_crystal_colour red
_exptl_crystal_density_diffrn 1.913
_exptl_crystal_density_method 'not measured'
_exptl_crystal_description Block
_exptl_crystal_F_000 486
_exptl_crystal_size_max 0.35
_exptl_crystal_size_mid 0.30
_exptl_crystal_size_min 0.21
_refine_diff_density_max 0.594
_refine_diff_density_min -0.957
_refine_ls_extinction_method none
_refine_ls_goodness_of_fit_ref 0.989
_refine_ls_hydrogen_treatment constr
_refine_ls_matrix_type full
_refine_ls_number_parameters 214
_refine_ls_number_reflns 3309
_refine_ls_number_restraints 0
_refine_ls_restrained_S_all 0.989
_refine_ls_R_factor_all 0.0753
_refine_ls_R_factor_gt 0.0548
_refine_ls_shift/su_max 0.001
_refine_ls_shift/su_mean 0.001
_refine_ls_structure_factor_coef Fsqd
_refine_ls_weighting_details 'calc w=1/[\s^2^(Fo^2^)+(0.06P)^2^+0.99P] where P=(Fo^2^+2Fc^2^)/3'
_refine_ls_weighting_scheme calc
_refine_ls_wR_factor_gt 0.1125
_refine_ls_wR_factor_ref 0.1169
_reflns_number_gt 2482
_reflns_number_total 3309
_reflns_threshold_expression I>2\s(I)
_cod_data_source_file ci2505.cif
_cod_data_source_block I
_cod_depositor_comments
;
The following automatic conversions were performed:
'_symmetry_cell_setting' value 'Triclinic' changed to 'triclinic'
according to '/home/saulius/struct/CIF-dictionaries/cif_core.dic'
dictionary named 'cif_core.dic' version 2.4.1 from 2010-06-29.

Automatic conversion script
Id: cif_fix_enum 1527 2010-12-29 10:47:43Z saulius 

The following automatic conversions were performed:

'_symmetry_cell_setting' value 'Triclinic' changed to 'triclinic'
according to /home/saulius/struct/CIF-dictionaries/cif_core.dic
dictionary named 'cif_core.dic' version 2.4.1 from 2010-06-29.

Automatic conversion script
Id: cif_fix_values 1715 2011-07-08 13:25:40Z adriana 
;
_cod_original_cell_volume 864.0(5)
_cod_database_code 2216365
_cod_database_fobs_code 2216365

loop_
_symmetry_equiv_pos_as_xyz
'x, y, z'
'-x, -y, -z'

loop_
_atom_site_type_symbol
_atom_site_label
_atom_site_fract_x
_atom_site_fract_y
_atom_site_fract_z
_atom_site_U_iso_or_equiv
_atom_site_adp_type
_atom_site_calc_flag
_atom_site_refinement_flags
_atom_site_occupancy
Br Br1 1.36658(7) 0.41523(7) 0.40770(6) 0.03356(18) Uani d . 1
Br Br2 0.95637(7) 0.72824(8) 0.73580(6) 0.04073(19) Uani d . 1
C C1 0.4467(7) 0.8563(6) 0.7832(6) 0.0340(13) Uani d . 1
C C2 0.3762(8) 0.7687(7) 0.9091(6) 0.0384(15) Uani d . 1
C C3 0.4290(7) 1.0569(7) 0.2308(6) 0.0323(13) Uani d . 1
C C4 0.3562(7) 1.0604(7) 0.1245(6) 0.0349(13) Uani d . 1
C C5 1.0417(7) 0.7617(7) 0.3449(6) 0.0317(13) Uani d . 1
C C6 1.1611(7) 0.6488(6) 0.3263(5) 0.0298(12) Uani d . 1
H H6 1.2019 0.6303 0.2450 0.036 Uiso calc R 1
C C7 1.2118(7) 0.5708(7) 0.4307(6) 0.0397(15) Uani d . 1
C C8 1.1544(7) 0.5909(7) 0.5510(5) 0.0340(13) Uani d . 1
H H8 1.1890 0.5320 0.6214 0.041 Uiso calc R 1
C C9 1.0407(7) 0.7037(7) 0.5658(6) 0.0339(13) Uani d . 1
C C10 0.9816(7) 0.7898(7) 0.4667(6) 0.0358(14) Uani d . 1
H H10 0.9052 0.8634 0.4797 0.043 Uiso calc R 1
C C11 0.9801(7) 0.8528(6) 0.2317(5) 0.0330(13) Uani d . 1
H H11A 1.0644 0.8774 0.1600 0.040 Uiso calc R 1
H H11B 0.9290 0.9426 0.2536 0.040 Uiso calc R 1
C C12 0.9136(8) 0.6867(7) 0.1004(6) 0.0404(15) Uani d . 1
H H12 1.0134 0.6912 0.0526 0.048 Uiso calc R 1
C C13 0.8089(7) 0.6021(7) 0.0802(6) 0.0362(14) Uani d . 1
H H13 0.8414 0.5365 0.0258 0.043 Uiso calc R 1
C C14 0.6588(7) 0.6107(6) 0.1371(6) 0.0335(13) Uani d . 1
H H14 0.5880 0.5571 0.1165 0.040 Uiso calc R 1
C C15 0.6095(7) 0.7000(7) 0.2271(6) 0.0361(14) Uani d . 1
H H15 0.5077 0.7051 0.2702 0.043 Uiso calc R 1
C C16 0.7215(7) 0.7806(6) 0.2484(6) 0.0356(14) Uani d . 1
H H16 0.6931 0.8472 0.3023 0.043 Uiso calc R 1
N N1 0.3176(7) 0.7000(6) 0.9957(5) 0.0456(14) Uani d . 1
N N2 0.2845(6) 1.0553(6) 0.0475(5) 0.0373(12) Uani d . 1
N N3 0.8642(6) 0.7645(6) 0.1946(4) 0.0350(12) Uani d . 1
Ni Ni1 0.5000 1.0000 0.5000 0.0337(3) Uani d S 1
S S1 0.34573(18) 0.87197(16) 0.65724(15) 0.0358(4) Uani d . 1
S S2 0.35180(18) 0.96071(17) 0.37648(15) 0.0367(4) Uani d . 1

loop_
_atom_site_aniso_label
_atom_site_aniso_U_11
_atom_site_aniso_U_22
_atom_site_aniso_U_33
_atom_site_aniso_U_12
_atom_site_aniso_U_13
_atom_site_aniso_U_23
Br1 0.0360(3) 0.0317(3) 0.0297(3) 0.0000(2) 0.0024(2) -0.0077(2)
Br2 0.0298(3) 0.0566(4) 0.0336(3) -0.0010(3) 0.0058(2) -0.0158(3)
C1 0.037(3) 0.023(3) 0.043(3) -0.008(2) -0.010(3) -0.004(2)
C2 0.038(3) 0.030(3) 0.040(3) -0.008(3) 0.010(3) -0.005(3)
C3 0.029(3) 0.033(3) 0.035(3) -0.013(3) 0.001(2) -0.010(2)
C4 0.031(3) 0.029(3) 0.046(3) -0.007(2) -0.003(3) -0.013(3)
C5 0.026(3) 0.037(3) 0.034(3) -0.007(2) 0.005(2) -0.019(3)
C6 0.030(3) 0.028(3) 0.027(3) -0.010(2) 0.005(2) -0.001(2)
C7 0.028(3) 0.043(4) 0.048(4) -0.011(3) -0.001(3) -0.012(3)
C8 0.035(3) 0.037(3) 0.026(3) -0.018(3) 0.005(2) 0.000(2)
C9 0.037(3) 0.035(3) 0.031(3) -0.007(3) -0.008(3) -0.006(2)
C10 0.033(3) 0.031(3) 0.040(3) -0.001(3) 0.001(3) -0.007(3)
C11 0.036(3) 0.028(3) 0.029(3) 0.002(3) 0.000(2) 0.000(2)
C12 0.049(4) 0.041(3) 0.029(3) 0.003(3) -0.018(3) 0.006(3)
C13 0.033(3) 0.044(4) 0.029(3) 0.010(3) -0.012(3) -0.002(3)
C14 0.034(3) 0.024(3) 0.047(3) -0.004(2) -0.022(3) -0.001(3)
C15 0.032(3) 0.035(3) 0.038(3) -0.005(3) 0.003(3) -0.006(3)
C16 0.035(3) 0.028(3) 0.038(3) 0.007(3) 0.000(3) -0.002(3)
N1 0.044(3) 0.045(3) 0.042(3) -0.026(3) -0.003(3) 0.010(3)
N2 0.036(3) 0.039(3) 0.031(3) -0.007(2) -0.006(2) 0.009(2)
N3 0.032(3) 0.034(3) 0.031(3) 0.023(2) -0.006(2) 0.000(2)
Ni1 0.0298(6) 0.0282(5) 0.0365(6) 0.0150(4) -0.0035(4) -0.0020(4)
S1 0.0322(8) 0.0298(7) 0.0382(8) 0.0141(6) -0.0039(6) -0.0009(6)
S2 0.0331(8) 0.0325(8) 0.0396(8) -0.0079(6) 0.0034(6) -0.0026(6)

loop_
_atom_type_symbol
_atom_type_description
_atom_type_scat_dispersion_real
_atom_type_scat_dispersion_imag
_atom_type_scat_source
C C 0.0033 0.0016 'International Tables Vol C Tables 4.2.6.8 and 6.1.1.4'
H H 0.0000 0.0000 'International Tables Vol C Tables 4.2.6.8 and 6.1.1.4'
N N 0.0061 0.0033 'International Tables Vol C Tables 4.2.6.8 and 6.1.1.4'
S S 0.1246 0.1234 'International Tables Vol C Tables 4.2.6.8 and 6.1.1.4'
Ni Ni 0.3393 1.1124 'International Tables Vol C Tables 4.2.6.8 and 6.1.1.4'
Br Br -0.2901 2.4595 'International Tables Vol C Tables 4.2.6.8 and 6.1.1.4'

loop_
_geom_angle_atom_site_label_1
_geom_angle_atom_site_label_2
_geom_angle_atom_site_label_3
_geom_angle_site_symmetry_1
_geom_angle_site_symmetry_3
_geom_angle
C3 C1 C2 2_676 . 122.6(6)
C3 C1 S1 2_676 . 120.0(5)
C2 C1 S1 . . 116.4(5)
N1 C2 C1 . . 174.1(8)
C1 C3 C4 2_676 . 119.8(5)
C1 C3 S2 2_676 . 120.8(5)
C4 C3 S2 . . 119.1(4)
N2 C4 C3 . . 172.6(6)
C10 C5 C6 . . 121.1(6)
C10 C5 C11 . . 118.8(5)
C6 C5 C11 . . 120.1(5)
C7 C6 C5 . . 117.6(5)
C7 C6 H6 . . 121.2
C5 C6 H6 . . 121.2
C6 C7 C8 . . 123.6(6)
C6 C7 Br1 . . 118.0(5)
C8 C7 Br1 . . 118.3(5)
C7 C8 C9 . . 117.5(6)
C7 C8 H8 . . 121.3
C9 C8 H8 . . 121.3
C10 C9 C8 . . 123.8(6)
C10 C9 Br2 . . 118.9(5)
C8 C9 Br2 . . 117.3(4)
C9 C10 C5 . . 116.4(6)
C9 C10 H10 . . 121.8
C5 C10 H10 . . 121.8
C5 C11 N3 . . 108.5(5)
C5 C11 H11A . . 110.0
N3 C11 H11A . . 110.0
C5 C11 H11B . . 110.0
N3 C11 H11B . . 110.0
H11A C11 H11B . . 108.4
C13 C12 N3 . . 116.2(6)
C13 C12 H12 . . 121.9
N3 C12 H12 . . 121.9
C14 C13 C12 . . 121.7(6)
C14 C13 H13 . . 119.2
C12 C13 H13 . . 119.2
C13 C14 C15 . . 120.1(6)
C13 C14 H14 . . 119.9
C15 C14 H14 . . 119.9
C16 C15 C14 . . 116.2(6)
C16 C15 H15 . . 121.9
C14 C15 H15 . . 121.9
N3 C16 C15 . . 121.0(6)
N3 C16 H16 . . 119.5
C15 C16 H16 . . 119.5
C16 N3 C12 . . 123.8(6)
C16 N3 C11 . . 116.5(5)
C12 N3 C11 . . 119.4(5)
S2 Ni1 S2 2_676 . 180
S2 Ni1 S1 2_676 2_676 86.58(6)
S2 Ni1 S1 . 2_676 93.42(6)
S2 Ni1 S1 2_676 . 93.42(6)
S2 Ni1 S1 . . 86.58(6)
S1 Ni1 S1 2_676 . 180
C1 S1 Ni1 . . 101.1(2)
C3 S2 Ni1 . . 103.4(2)

loop_
_geom_bond_atom_site_label_1
_geom_bond_atom_site_label_2
_geom_bond_site_symmetry_2
_geom_bond_distance
Br1 C7 . 1.923(7)
Br2 C9 . 1.901(6)
C1 C3 2_676 1.400(8)
C1 C2 . 1.490(8)
C1 S1 . 1.751(7)
C2 N1 . 1.088(8)
C3 C1 2_676 1.400(8)
C3 C4 . 1.424(9)
C3 S2 . 1.694(6)
C4 N2 . 1.158(8)
C5 C10 . 1.393(8)
C5 C6 . 1.437(8)
C5 C11 . 1.507(9)
C6 C7 . 1.344(9)
C6 H6 . 0.93
C7 C8 . 1.350(9)
C8 C9 . 1.399(9)
C8 H8 . 0.93
C9 C10 . 1.363(9)
C10 H10 . 0.93
C11 N3 . 1.543(9)
C11 H11A . 0.97
C11 H11B . 0.97
C12 C13 . 1.359(10)
C12 N3 . 1.360(8)
C12 H12 . 0.93
C13 C14 . 1.349(9)
C13 H13 . 0.93
C14 C15 . 1.400(9)
C14 H14 . 0.93
C15 C16 . 1.388(9)
C15 H15 . 0.93
C16 N3 . 1.288(7)
C16 H16 . 0.93
Ni1 S2 2_676 2.1607(18)
Ni1 S2 . 2.1607(18)
Ni1 S1 2_676 2.1795(16)
Ni1 S1 . 2.1795(16)

loop_
_geom_hbond_atom_site_label_D
_geom_hbond_atom_site_label_H
_geom_hbond_atom_site_label_A
_geom_hbond_site_symmetry_A
_geom_hbond_distance_DH
_geom_hbond_distance_HA
_geom_hbond_distance_DA
_geom_hbond_angle_DHA
_geom_hbond_publ_flag
C16 H16 S1 2_676 0.930 2.75 3.591(5) 151 y
